data_2013739
loop_
_publ_author_name
'St\^epie\<n-Damm, J.'
'Tougait, O.'
'Zaremba, V.I.'
'No\"el, H.'
'Troc\(, R.'

_publ_section_title
;
Uranium cobalt tetraaluminide, UCoAl~4~
;
_journal_name_full 'Acta Crystallographica, Section C'
_journal_page_first i7
_journal_page_last i8
_journal_paper_doi 10.1107/S0108270103027252
_journal_volume 60
_journal_year 2004
_chemical_formula_iupac 'U Co Al4'
_chemical_formula_moiety 'Al4 Co U'
_chemical_formula_sum 'Al4 Co U'
_chemical_formula_weight 404.88
_chemical_name_common 'uranium cobalt tetraaluminide'
_chemical_name_systematic 'uranium cobalt tetraaluminide'
_space_group_IT_number 189
_symmetry_cell_setting hexagonal
_symmetry_space_group_name_Hall 'P -6 -2'
_symmetry_space_group_name_H-M 'P -6 2 m'
_atom_sites_solution_hydrogens none
_atom_sites_solution_primary direct
_atom_sites_solution_secondary difmap
_cell_angle_alpha 90
_cell_angle_beta 90
_cell_angle_gamma 120
_cell_formula_units_Z 3
_cell_length_a 9.1610(10)
_cell_length_b 9.1610(10)
_cell_length_c 4.1140(10)
_cell_measurement_reflns_used 2952
_cell_measurement_temperature 293(2)
_cell_measurement_theta_max 46.0
_cell_measurement_theta_min 4.45
_cell_volume 299.01(9)
_computing_cell_refinement CrysAlisCCD
_computing_data_collection 'CrysAlisCCD (Oxford Diffraction, 2003)'
_computing_data_reduction 'CrysAlisRED (Oxford Diffraction, 2003)'
_computing_molecular_graphics 'DIAMOND (Bergerhoff, 1996)'
_computing_publication_material SHELXL97
_computing_structure_refinement 'SHELXL97 (Sheldrick, 1997)'
_computing_structure_solution 'SHELXS97 (Sheldrick, 1997)'
_diffrn_ambient_temperature 293(2)
_diffrn_measured_fraction_theta_full 0.992
_diffrn_measured_fraction_theta_max 0.981
_diffrn_measurement_device_type 'Kuma KM4 CCD area-detector'
_diffrn_measurement_method \w
_diffrn_radiation_monochromator graphite
_diffrn_radiation_source 'fine-focus sealed tube'
_diffrn_radiation_type MoK\a
_diffrn_radiation_wavelength 0.71073
_diffrn_reflns_av_R_equivalents 0.041
_diffrn_reflns_av_sigmaI/netI 0.035
_diffrn_reflns_limit_h_max 14
_diffrn_reflns_limit_h_min -18
_diffrn_reflns_limit_k_max 17
_diffrn_reflns_limit_k_min -17
_diffrn_reflns_limit_l_max 5
_diffrn_reflns_limit_l_min -8
_diffrn_reflns_number 5480
_diffrn_reflns_theta_full 25.00
_diffrn_reflns_theta_max 46.13
_diffrn_reflns_theta_min 4.45
_exptl_absorpt_coefficient_mu 45.376
_exptl_absorpt_correction_T_max 0.468
_exptl_absorpt_correction_T_min 0.038
_exptl_absorpt_correction_type analytical
_exptl_absorpt_process_details 'SHELXL70 in CrysAlis; Oxford Diffraction, 2003)'
_exptl_crystal_colour black
_exptl_crystal_density_diffrn 6.746
_exptl_crystal_density_meas ?
_exptl_crystal_density_method 'not measured'
_exptl_crystal_description prism
_exptl_crystal_F_000 513
_exptl_crystal_size_max 0.11
_exptl_crystal_size_mid 0.02
_exptl_crystal_size_min 0.015
_refine_diff_density_max 2.42
_refine_diff_density_min -1.91
_refine_ls_abs_structure_details 'Flack (1983),  561 Friedel pairs'
_refine_ls_abs_structure_Flack 0.046(7)
_refine_ls_extinction_coef 0.0154(5)
_refine_ls_extinction_expression Fc^*^=kFc[1+0.001xFc^2^\l^3^/sin(2\q)]^-1/4^
_refine_ls_extinction_method 'SHELXL97 (Sheldrick, 1997)'
_refine_ls_goodness_of_fit_ref 1.007
_refine_ls_hydrogen_treatment none
_refine_ls_matrix_type full
_refine_ls_number_parameters 25
_refine_ls_number_reflns 1001
_refine_ls_number_restraints 0
_refine_ls_restrained_S_all 1.007
_refine_ls_R_factor_all 0.025
_refine_ls_R_factor_gt 0.022
_refine_ls_shift/su_max 0.000
_refine_ls_shift/su_mean 0.000
_refine_ls_structure_factor_coef Fsqd
_refine_ls_weighting_details 'calc w = 1/[\s^2^(Fo^2^)+(0.0168P)^2^] where P=(Fo^2^+2Fc^2^)/3'
_refine_ls_weighting_scheme calc
_refine_ls_wR_factor_gt 0.037
_refine_ls_wR_factor_ref 0.037
_reflns_number_gt 949
_reflns_number_total 1001
_reflns_threshold_expression I>2\s(I)
_cod_data_source_file bc1029.cif
_cod_data_source_block I
_cod_depositor_comments
;
The following automatic conversions were performed:

'_exptl_crystal_density_meas' value 'not measured' was changed to '?'
- the value is perceived as not measured.

Automatic conversion script
Id: cif_fix_values 3008 2015-01-20 13:52:24Z robertas 
;
_cod_database_code 2013739

loop_
_symmetry_equiv_pos_as_xyz
'x, y, z'
'-y, x-y, z'
'-x+y, -x, z'
'x, y, -z'
'-y, x-y, -z'
'-x+y, -x, -z'
'y, x, -z'
'x-y, -y, -z'
'-x, -x+y, -z'
'y, x, z'
'x-y, -y, z'
'-x, -x+y, z'

loop_
_atom_site_label
_atom_site_fract_x
_atom_site_fract_y
_atom_site_fract_z
_atom_site_U_iso_or_equiv
_atom_site_adp_type
_atom_site_calc_flag
_atom_site_refinement_flags
_atom_site_occupancy
_atom_site_disorder_assembly
_atom_site_disorder_group
_atom_site_type_symbol
U 0.40522(2) 0.0000 0.0000 0.00660(4) Uani d S 1 . . U
Co1 0.0000 0.0000 0.0000 0.0088(2) Uani d S 1 . . Co
Co2 0.3333 0.6667 0.0000 0.01168(19) Uani d S 1 . . Co
Al1 0.29637(16) 0.47944(17) 0.5000 0.0078(2) Uani d S 1 . . Al
Al2 0.16977(19) 0.0000 0.5000 0.0075(3) Uani d S 1 . . Al
Al3 0.7420(3) 0.0000 0.0000 0.0116(3) Uani d S 1 . . Al

loop_
_atom_site_aniso_label
_atom_site_aniso_U_11
_atom_site_aniso_U_22
_atom_site_aniso_U_33
_atom_site_aniso_U_12
_atom_site_aniso_U_13
_atom_site_aniso_U_23
U 0.00699(6) 0.00747(8) 0.00550(7) 0.00373(4) 0.000 0.000
Co1 0.0086(3) 0.0086(3) 0.0092(6) 0.00429(16) 0.000 0.000
Co2 0.0151(3) 0.0151(3) 0.0049(4) 0.00753(15) 0.000 0.000
Al1 0.0085(5) 0.0077(5) 0.0070(5) 0.0040(5) 0.000 0.000
Al2 0.0102(5) 0.0083(7) 0.0035(6) 0.0042(4) 0.000 0.000
Al3 0.0110(5) 0.0148(9) 0.0102(8) 0.0074(4) 0.000 0.000

loop_
_atom_type_symbol
_atom_type_description
_atom_type_scat_dispersion_real
_atom_type_scat_dispersion_imag
_atom_type_scat_source
Al Al 0.0645 0.0514 'International Tables Vol C Tables 4.2.6.8 and 6.1.1.4'
Co Co 0.3494 0.9721 'International Tables Vol C Tables 4.2.6.8 and 6.1.1.4'
U U -9.6767 9.6646 'International Tables Vol C Tables 4.2.6.8 and 6.1.1.4'

loop_
_geom_angle_atom_site_label_1
_geom_angle_atom_site_label_2
_geom_angle_atom_site_label_3
_geom_angle_site_symmetry_1
_geom_angle_site_symmetry_3
_geom_angle
_geom_angle_publ_flag
Co2 U Co2 1_545 7 143.649(7) no
Co2 U Al2 1_545 1_554 103.046(6) no
Co2 U Al2 7 1_554 103.046(6) no
Co2 U Al2 1_545 . 103.046(6) no
Co2 U Al2 7 . 103.046(6) no
Al2 U Al2 1_554 . 87.28(5) no
Co2 U Al3 1_545 . 71.824(4) no
Co2 U Al3 7 . 71.824(4) no
Al2 U Al3 1_554 . 136.36(2) no
Al2 U Al3 . . 136.36(2) no
Co2 U Al1 1_545 9_656 104.49(2) no
Co2 U Al1 7 9_656 51.286(19) no
Al2 U Al1 1_554 9_656 152.33(2) no
Al2 U Al1 . 9_656 89.13(3) no
Al3 U Al1 . 9_656 53.03(2) no
Co2 U Al1 1_545 2_654 51.286(19) no
Co2 U Al1 7 2_654 104.49(2) no
Al2 U Al1 1_554 2_654 89.13(3) no
Al2 U Al1 . 2_654 152.33(2) no
Al3 U Al1 . 2_654 53.03(2) no
Al1 U Al1 9_656 2_654 106.07(4) no
Co2 U Al1 1_545 2_655 51.286(19) no
Co2 U Al1 7 2_655 104.49(2) no
Al2 U Al1 1_554 2_655 152.33(2) no
Al2 U Al1 . 2_655 89.13(3) no
Al3 U Al1 . 2_655 53.03(2) no
Al1 U Al1 9_656 2_655 54.88(4) no
Al1 U Al1 2_654 2_655 81.49(3) no
Co2 U Al1 1_545 9_655 104.49(2) no
Co2 U Al1 7 9_655 51.286(19) no
Al2 U Al1 1_554 9_655 89.13(3) no
Al2 U Al1 . 9_655 152.33(2) no
Al3 U Al1 . 9_655 53.03(2) no
Al1 U Al1 9_656 9_655 81.49(3) no
Al1 U Al1 2_654 9_655 54.88(4) no
Al1 U Al1 2_655 9_655 106.07(4) no
Co2 U Al1 1_545 3_554 50.75(2) no
Co2 U Al1 7 3_554 139.903(16) no
Al2 U Al1 1_554 3_554 53.31(3) no
Al2 U Al1 . 3_554 106.90(2) no
Al3 U Al1 . 3_554 102.24(2) no
Al1 U Al1 9_656 3_554 152.429(8) no
Al1 U Al1 2_654 3_554 50.84(4) no
Al1 U Al1 2_655 3_554 102.03(3) no
Al1 U Al1 9_655 3_554 92.663(14) no
Co2 U Al1 1_545 7_556 139.903(16) no
Co2 U Al1 7 7_556 50.75(2) no
Al2 U Al1 1_554 7_556 106.90(2) no
Al2 U Al1 . 7_556 53.31(3) no
Al3 U Al1 . 7_556 102.24(2) no
Al1 U Al1 9_656 7_556 50.84(4) no
Al1 U Al1 2_654 7_556 152.429(8) no
Al1 U Al1 2_655 7_556 92.663(14) no
Al1 U Al1 9_655 7_556 102.03(3) no
Al1 U Al1 3_554 7_556 155.52(5) no
Co2 U Al1 1_545 3 50.75(2) no
Co2 U Al1 7 3 139.903(16) no
Al2 U Al1 1_554 3 106.90(2) no
Al2 U Al1 . 3 53.31(3) no
Al3 U Al1 . 3 102.24(2) no
Al1 U Al1 9_656 3 92.663(14) no
Al1 U Al1 2_654 3 102.03(3) no
Al1 U Al1 2_655 3 50.84(4) no
Al1 U Al1 9_655 3 152.429(8) no
Al1 U Al1 3_554 3 80.10(3) no
Al1 U Al1 7_556 3 94.70(4) no
Al3 Co1 Al3 3_665 2_545 120.0 no
Al3 Co1 Al3 3_665 1_455 120.0 no
Al3 Co1 Al3 2_545 1_455 120.0 no
Al3 Co1 Al2 3_665 3_554 127.09(3) no
Al3 Co1 Al2 2_545 3_554 72.450(13) no
Al3 Co1 Al2 1_455 3_554 72.450(13) no
Al3 Co1 Al2 3_665 2 72.450(13) no
Al3 Co1 Al2 2_545 2 127.09(3) no
Al3 Co1 Al2 1_455 2 72.450(13) no
Al2 Co1 Al2 3_554 2 144.90(3) no
Al3 Co1 Al2 3_665 . 72.450(13) no
Al3 Co1 Al2 2_545 . 72.450(13) no
Al3 Co1 Al2 1_455 . 127.09(3) no
Al2 Co1 Al2 3_554 . 144.90(3) no
Al2 Co1 Al2 2 . 62.97(5) no
Al3 Co1 Al2 3_665 1_554 72.450(13) no
Al3 Co1 Al2 2_545 1_554 72.450(13) no
Al3 Co1 Al2 1_455 1_554 127.09(3) no
Al2 Co1 Al2 3_554 1_554 62.97(5) no
Al2 Co1 Al2 2 1_554 144.90(3) no
Al2 Co1 Al2 . 1_554 105.82(6) no
Al3 Co1 Al2 3_665 2_554 72.450(13) no
Al3 Co1 Al2 2_545 2_554 127.09(3) no
Al3 Co1 Al2 1_455 2_554 72.450(13) no
Al2 Co1 Al2 3_554 2_554 62.97(5) no
Al2 Co1 Al2 2 2_554 105.82(6) no
Al2 Co1 Al2 . 2_554 144.90(3) no
Al2 Co1 Al2 1_554 2_554 62.97(5) no
Al3 Co1 Al2 3_665 3 127.09(3) no
Al3 Co1 Al2 2_545 3 72.450(13) no
Al3 Co1 Al2 1_455 3 72.450(13) no
Al2 Co1 Al2 3_554 3 105.82(6) no
Al2 Co1 Al2 2 3 62.97(5) no
Al2 Co1 Al2 . 3 62.97(5) no
Al2 Co1 Al2 1_554 3 144.90(3) no
Al2 Co1 Al2 2_554 3 144.90(3) no
Al1 Co2 Al1 3_564 3_565 105.17(5) no
Al1 Co2 Al1 3_564 2_665 144.63(2) no
Al1 Co2 Al1 3_565 2_665 63.49(4) no
Al1 Co2 Al1 3_564 1_554 63.49(4) no
Al1 Co2 Al1 3_565 1_554 144.63(2) no
Al1 Co2 Al1 2_665 1_554 144.63(2) no
Al1 Co2 Al1 3_564 2_664 63.49(4) no
Al1 Co2 Al1 3_565 2_664 144.63(2) no
Al1 Co2 Al1 2_665 2_664 105.17(5) no
Al1 Co2 Al1 1_554 2_664 63.49(4) no
Al1 Co2 Al1 3_564 . 144.63(2) no
Al1 Co2 Al1 3_565 . 63.49(4) no
Al1 Co2 Al1 2_665 . 63.49(4) no
Al1 Co2 Al1 1_554 . 105.17(5) no
Al1 Co2 Al1 2_664 . 144.63(2) no
Al1 Co2 U 3_564 1_565 72.91(3) no
Al1 Co2 U 3_565 1_565 72.91(3) no
Al1 Co2 U 2_665 1_565 71.72(3) no
Al1 Co2 U 1_554 1_565 127.41(2) no
Al1 Co2 U 2_664 1_565 71.72(3) no
Al1 Co2 U . 1_565 127.41(2) no
Al1 Co2 U 3_564 2 71.72(3) no
Al1 Co2 U 3_565 2 71.72(3) no
Al1 Co2 U 2_665 2 127.41(2) no
Al1 Co2 U 1_554 2 72.91(3) no
Al1 Co2 U 2_664 2 127.41(2) no
Al1 Co2 U . 2 72.91(3) no
U Co2 U 1_565 2 120.0 no
Al1 Co2 U 3_564 3_665 127.41(2) no
Al1 Co2 U 3_565 3_665 127.41(2) no
Al1 Co2 U 2_665 3_665 72.91(3) no
Al1 Co2 U 1_554 3_665 71.72(3) no
Al1 Co2 U 2_664 3_665 72.91(3) no
Al1 Co2 U . 3_665 71.72(3) no
U Co2 U 1_565 3_665 120.0 no
U Co2 U 2 3_665 120.0 no
Co2 Al1 Co2 1_556 . 105.17(5) no
Co2 Al1 Al1 1_556 2_665 58.253(19) no
Co2 Al1 Al1 . 2_665 58.253(19) no
Co2 Al1 Al1 1_556 3_565 58.253(19) no
Co2 Al1 Al1 . 3_565 58.253(19) no
Al1 Al1 Al1 2_665 3_565 60.0 no
Co2 Al1 Al2 1_556 2 114.44(4) no
Co2 Al1 Al2 . 2 114.44(4) no
Al1 Al1 Al2 2_665 2 162.92(7) no
Al1 Al1 Al2 3_565 2 102.92(7) no
Co2 Al1 Al3 1_556 3_665 174.94(4) no
Co2 Al1 Al3 . 3_665 79.80(3) no
Al1 Al1 Al3 2_665 3_665 125.12(6) no
Al1 Al1 Al3 3_565 3_665 126.30(4) no
Al2 Al1 Al3 2 3_665 63.47(5) no
Co2 Al1 Al3 1_556 3_666 79.80(3) no
Co2 Al1 Al3 . 3_666 174.94(4) no
Al1 Al1 Al3 2_665 3_666 125.12(6) no
Al1 Al1 Al3 3_565 3_666 126.30(4) no
Al2 Al1 Al3 2 3_666 63.47(5) no
Al3 Al1 Al3 3_665 3_666 95.22(6) no
Co2 Al1 Al1 1_556 7_556 117.41(2) no
Co2 Al1 Al1 . 7_556 117.41(2) no
Al1 Al1 Al1 2_665 7_556 109.26(5) no
Al1 Al1 Al1 3_565 7_556 169.26(5) no
Al2 Al1 Al1 2 7_556 87.82(4) no
Al3 Al1 Al1 3_665 7_556 58.57(3) no
Al3 Al1 Al1 3_666 7_556 58.57(3) no
Co2 Al1 U 1_556 3_666 56.994(18) no
Co2 Al1 U . 3_666 119.48(5) no
Al1 Al1 U 2_665 3_666 65.44(5) no
Al1 Al1 U 3_565 3_666 109.92(4) no
Al2 Al1 U 2 3_666 125.69(4) no
Al3 Al1 U 3_665 3_666 119.91(5) no
Al3 Al1 U 3_666 3_666 62.26(5) no
Al1 Al1 U 7_556 3_666 62.56(2) no
Co2 Al1 U 1_556 3_665 119.48(5) no
Co2 Al1 U . 3_665 56.994(18) no
Al1 Al1 U 2_665 3_665 65.44(5) no
Al1 Al1 U 3_565 3_665 109.92(4) no
Al2 Al1 U 2 3_665 125.69(4) no
Al3 Al1 U 3_665 3_665 62.26(5) no
Al3 Al1 U 3_666 3_665 119.91(5) no
Al1 Al1 U 7_556 3_665 62.56(2) no
U Al1 U 3_666 3_665 81.49(3) no
Co2 Al1 U 1_556 2 117.90(4) no
Co2 Al1 U . 2 56.335(17) no
Al1 Al1 U 2_665 2 108.63(3) no
Al1 Al1 U 3_565 2 63.72(4) no
Al2 Al1 U 2 2 59.36(3) no
Al3 Al1 U 3_665 2 65.51(3) no
Al3 Al1 U 3_666 2 122.41(6) no
Al1 Al1 U 7_556 2 123.46(2) no
U Al1 U 3_666 2 173.41(5) no
U Al1 U 3_665 2 98.825(15) no
Co2 Al1 U 1_556 2_556 56.335(17) no
Co2 Al1 U . 2_556 117.90(4) no
Al1 Al1 U 2_665 2_556 108.63(3) no
Al1 Al1 U 3_565 2_556 63.72(4) no
Al2 Al1 U 2 2_556 59.36(3) no
Al3 Al1 U 3_665 2_556 122.41(6) no
Al3 Al1 U 3_666 2_556 65.51(3) no
Al1 Al1 U 7_556 2_556 123.46(2) no
U Al1 U 3_666 2_556 98.825(15) no
U Al1 U 3_665 2_556 173.41(5) no
U Al1 U 2 2_556 80.10(3) no
Co1 Al2 Co1 . 1_556 105.82(6) no
Co1 Al2 Al2 . 3 58.51(3) no
Co1 Al2 Al2 1_556 3 58.51(3) no
Co1 Al2 Al2 . 2 58.51(3) no
Co1 Al2 Al2 1_556 2 58.51(3) no
Al2 Al2 Al2 3 2 60.0 no
Co1 Al2 Al1 . 7_556 108.734(14) no
Co1 Al2 Al1 1_556 7_556 108.734(14) no
Al2 Al2 Al1 3 7_556 152.18(4) no
Al2 Al2 Al1 2 7_556 92.18(4) no
Co1 Al2 Al1 . 3 108.734(14) no
Co1 Al2 Al1 1_556 3 108.734(14) no
Al2 Al2 Al1 3 3 92.18(4) no
Al2 Al2 Al1 2 3 152.18(4) no
Al1 Al2 Al1 7_556 3 115.64(8) no
Co1 Al2 Al3 . 2_545 50.38(4) no
Co1 Al2 Al3 1_556 2_545 118.94(5) no
Al2 Al2 Al3 3 2_545 62.59(3) no
Al2 Al2 Al3 2 2_545 103.85(4) no
Al1 Al2 Al3 7_556 2_545 131.31(4) no
Al1 Al2 Al3 3 2_545 58.39(4) no
Co1 Al2 Al3 . 3_666 118.94(5) no
Co1 Al2 Al3 1_556 3_666 50.38(4) no
Al2 Al2 Al3 3 3_666 103.85(4) no
Al2 Al2 Al3 2 3_666 62.59(3) no
Al1 Al2 Al3 7_556 3_666 58.39(4) no
Al1 Al2 Al3 3 3_666 131.31(4) no
Al3 Al2 Al3 2_545 3_666 165.34(8) no
Co1 Al2 Al3 . 3_665 50.38(4) no
Co1 Al2 Al3 1_556 3_665 118.94(5) no
Al2 Al2 Al3 3 3_665 103.85(4) no
Al2 Al2 Al3 2 3_665 62.59(3) no
Al1 Al2 Al3 7_556 3_665 58.39(4) no
Al1 Al2 Al3 3 3_665 131.31(4) no
Al3 Al2 Al3 2_545 3_665 88.79(6) no
Al3 Al2 Al3 3_666 3_665 89.34(5) no
Co1 Al2 Al3 . 2_546 118.94(5) no
Co1 Al2 Al3 1_556 2_546 50.38(4) no
Al2 Al2 Al3 3 2_546 62.59(3) no
Al2 Al2 Al3 2 2_546 103.85(4) no
Al1 Al2 Al3 7_556 2_546 131.31(4) no
Al1 Al2 Al3 3 2_546 58.39(4) no
Al3 Al2 Al3 2_545 2_546 89.34(5) no
Al3 Al2 Al3 3_666 2_546 88.79(6) no
Al3 Al2 Al3 3_665 2_546 165.34(8) no
Co1 Al2 U . 1_556 170.73(5) no
Co1 Al2 U 1_556 1_556 83.451(17) no
Al2 Al2 U 3 1_556 128.810(19) no
Al2 Al2 U 2 1_556 128.810(19) no
Al1 Al2 U 7_556 1_556 67.33(4) no
Al1 Al2 U 3 1_556 67.33(4) no
Al3 Al2 U 2_545 1_556 125.28(5) no
Al3 Al2 U 3_666 1_556 66.869(18) no
Al3 Al2 U 3_665 1_556 125.28(5) no
Al3 Al2 U 2_546 1_556 66.869(18) no
Co1 Al2 U . . 83.451(17) no
Co1 Al2 U 1_556 . 170.73(5) no
Al2 Al2 U 3 . 128.809(19) no
Al2 Al2 U 2 . 128.810(19) no
Al1 Al2 U 7_556 . 67.33(4) no
Al1 Al2 U 3 . 67.33(4) no
Al3 Al2 U 2_545 . 66.869(18) no
Al3 Al2 U 3_666 . 125.28(5) no
Al3 Al2 U 3_665 . 66.869(18) no
Al3 Al2 U 2_546 . 125.28(5) no
U Al2 U 1_556 . 87.28(5) no
Co1 Al3 Al1 1_655 2_654 115.29(5) no
Co1 Al3 Al1 1_655 9_656 115.29(5) no
Al1 Al3 Al1 2_654 9_656 129.42(10) no
Co1 Al3 Al1 1_655 9_655 115.29(5) no
Al1 Al3 Al1 2_654 9_655 62.87(5) no
Al1 Al3 Al1 9_656 9_655 95.22(6) no
Co1 Al3 Al1 1_655 2_655 115.29(5) no
Al1 Al3 Al1 2_654 2_655 95.22(6) no
Al1 Al3 Al1 9_656 2_655 62.87(5) no
Al1 Al3 Al1 9_655 2_655 129.42(10) no
Co1 Al3 Al2 1_655 2_655 57.17(4) no
Al1 Al3 Al2 2_654 2_655 172.26(9) no
Al1 Al3 Al2 9_656 2_655 58.15(4) no
Al1 Al3 Al2 9_655 2_655 120.72(4) no
Al1 Al3 Al2 2_655 2_655 87.27(3) no
Co1 Al3 Al2 1_655 3_654 57.17(4) no
Al1 Al3 Al2 2_654 3_654 58.15(4) no
Al1 Al3 Al2 9_656 3_654 172.26(9) no
Al1 Al3 Al2 9_655 3_654 87.27(3) no
Al1 Al3 Al2 2_655 3_654 120.72(4) no
Al2 Al3 Al2 2_655 3_654 114.35(9) no
Co1 Al3 Al2 1_655 3_655 57.17(4) no
Al1 Al3 Al2 2_654 3_655 120.72(4) no
Al1 Al3 Al2 9_656 3_655 87.27(3) no
Al1 Al3 Al2 9_655 3_655 172.26(9) no
Al1 Al3 Al2 2_655 3_655 58.15(4) no
Al2 Al3 Al2 2_655 3_655 54.82(7) no
Al2 Al3 Al2 3_654 3_655 89.34(5) no
Co1 Al3 Al2 1_655 2_654 57.17(4) no
Al1 Al3 Al2 2_654 2_654 87.27(3) no
Al1 Al3 Al2 9_656 2_654 120.72(4) no
Al1 Al3 Al2 9_655 2_654 58.15(4) no
Al1 Al3 Al2 2_655 2_654 172.26(9) no
Al2 Al3 Al2 2_655 2_654 89.34(5) no
Al2 Al3 Al2 3_654 2_654 54.82(7) no
Al2 Al3 Al2 3_655 2_654 114.35(9) no
Co1 Al3 U 1_655 . 180.0 no
Al1 Al3 U 2_654 . 64.71(5) no
Al1 Al3 U 9_656 . 64.71(5) no
Al1 Al3 U 9_655 . 64.71(5) no
Al1 Al3 U 2_655 . 64.71(5) no
Al2 Al3 U 2_655 . 122.83(4) no
Al2 Al3 U 3_654 . 122.83(4) no
Al2 Al3 U 3_655 . 122.83(4) no
Al2 Al3 U 2_654 . 122.83(4) no
Co1 Al3 U 1_655 2_655 81.03(4) no
Al1 Al3 U 2_654 2_655 125.57(3) no
Al1 Al3 U 9_656 2_655 63.35(2) no
Al1 Al3 U 9_655 2_655 63.35(2) no
Al1 Al3 U 2_655 2_655 125.57(3) no
Al2 Al3 U 2_655 2_655 57.37(3) no
Al2 Al3 U 3_654 2_655 111.73(5) no
Al2 Al3 U 3_655 2_655 111.73(5) no
Al2 Al3 U 2_654 2_655 57.37(3) no
U Al3 U . 2_655 98.97(4) no
Co1 Al3 U 1_655 3_655 81.03(4) no
Al1 Al3 U 2_654 3_655 63.35(2) no
Al1 Al3 U 9_656 3_655 125.57(3) no
Al1 Al3 U 9_655 3_655 125.57(3) no
Al1 Al3 U 2_655 3_655 63.35(2) no
Al2 Al3 U 2_655 3_655 111.73(5) no
Al2 Al3 U 3_654 3_655 57.37(3) no
Al2 Al3 U 3_655 3_655 57.37(3) no
Al2 Al3 U 2_654 3_655 111.73(5) no
U Al3 U . 3_655 98.97(4) no
U Al3 U 2_655 3_655 162.06(8) no

loop_
_geom_bond_atom_site_label_1
_geom_bond_atom_site_label_2
_geom_bond_site_symmetry_2
_geom_bond_distance
_geom_bond_publ_flag
U Co2 1_545 2.7834(3) yes
U Co2 7 2.7834(3) .
U Al2 1_554 2.9806(13) .
U Al2 . 2.9806(13) yes
U Al3 . 3.085(2) yes
U Al1 9_656 3.1516(10) yes
U Al1 2_654 3.1516(10) .
U Al1 2_655 3.1516(10) .
U Al1 9_655 3.1516(10) .
U Al1 3_554 3.1967(10) yes
U Al1 7_556 3.1967(10) .
U Al1 3 3.1967(10) .
Co1 Al3 3_665 2.364(2) yes
Co1 Al3 2_545 2.364(2) .
Co1 Al3 1_455 2.364(2) .
Co1 Al2 3_554 2.5788(11) .
Co1 Al2 2 2.5788(11) .
Co1 Al2 . 2.5788(11) yes
Co1 Al2 1_554 2.5788(11) .
Co1 Al2 2_554 2.5788(11) .
Co1 Al2 3 2.5788(11) .
Co2 Al1 3_564 2.5898(9) .
Co2 Al1 3_565 2.5898(9) .
Co2 Al1 2_665 2.5898(9) .
Co2 Al1 1_554 2.5898(9) .
Co2 Al1 2_664 2.5898(9) .
Co2 Al1 . 2.5898(9) yes
Co2 U 1_565 2.7834(3) .
Co2 U 2 2.7834(3) yes
Co2 U 3_665 2.7834(3) .
Al1 Co2 1_556 2.5898(9) yes
Al1 Al1 2_665 2.725(2) yes
Al1 Al1 3_565 2.725(2) .
Al1 Al2 2 2.7780(17) yes
Al1 Al3 3_665 2.7851(14) yes
Al1 Al3 3_666 2.7851(14) .
Al1 Al1 7_556 2.905(2) yes
Al1 U 3_666 3.1516(10) yes
Al1 U 3_665 3.1516(10) yes
Al1 U 2 3.1967(10) yes
Al1 U 2_556 3.1967(10) .
Al2 Co1 1_556 2.5788(11) yes
Al2 Al2 3 2.694(3) yes
Al2 Al2 2 2.694(3) .
Al2 Al1 7_556 2.7780(17) .
Al2 Al1 3 2.7780(16) yes
Al2 Al3 2_545 2.9259(13) .
Al2 Al3 3_666 2.9259(13) .
Al2 Al3 3_665 2.9259(13) .
Al2 Al3 2_546 2.9259(13) yes
Al2 U 1_556 2.9806(13) yes
Al3 Co1 1_655 2.364(2) yes
Al3 Al1 2_654 2.7851(14) yes
Al3 Al1 9_656 2.7851(14) .
Al3 Al1 9_655 2.7851(14) .
Al3 Al1 2_655 2.7851(14) .
Al3 Al2 2_655 2.9259(13) yes
Al3 Al2 3_654 2.9259(13) .
Al3 Al2 3_655 2.9259(13) .
Al3 Al2 2_654 2.9259(13) .
Al3 U 2_655 3.2547(5) yes
Al3 U 3_655 3.2547(5) .
